data_4330071
loop_
_publ_author_name
'Thomas W. Myers'
'Alexandra L. Holmes'
'Louise A. Berben'

_publ_section_title
;
 Redox Routes to Substitution of Aluminum(III): Synthesis and
 Characterization of (IP-)2AlX (IP = \a-iminopyridine, X = Cl, Me, SMe,
 S2CNMe2, C\\tbCPh, N3, SPh, NHPh)
;
_journal_name_full 'Inorganic Chemistry'
_journal_page_first 8997
_journal_page_last 9004
_journal_paper_doi 10.1021/ic301128m
_journal_volume 51
_journal_year 2012
_chemical_formula_sum 'C64 H99.2 Al N4 Na O7'
_chemical_formula_weight 1086.64
_chemical_name_systematic
; 
 ? 
;
_space_group_IT_number 14
_symmetry_cell_setting monoclinic
_symmetry_space_group_name_Hall '-P 2ybc'
_symmetry_space_group_name_H-M 'P 1 21/c 1'
_atom_sites_solution_hydrogens geom
_atom_sites_solution_primary direct
_atom_sites_solution_secondary difmap
_audit_creation_method SHELXL-97
_cell_angle_alpha 90.00
_cell_angle_beta 102.6160(10)
_cell_angle_gamma 90.00
_cell_formula_units_Z 4
_cell_length_a 17.7939(8)
_cell_length_b 15.6454(7)
_cell_length_c 22.9473(11)
_cell_measurement_reflns_used 100
_cell_measurement_temperature 90(2)
_cell_measurement_theta_max 28.54
_cell_measurement_theta_min 2.94
_cell_volume 6234.1(5)
_computing_cell_refinement 'Bruker APEX'
_computing_data_collection 'Bruker APEX'
_computing_data_reduction 'Bruker Saint'
_computing_molecular_graphics 'Bruker Shelxtl'
_computing_publication_material 'Bruker Shelxtl'
_computing_structure_refinement 'SHELXL-97 (Sheldrick, 2008)'
_computing_structure_solution 'SHELXS-97 (Sheldrick, 2008)'
_diffrn_ambient_temperature 90(2)
_diffrn_measured_fraction_theta_full 0.997
_diffrn_measured_fraction_theta_max 0.997
_diffrn_measurement_device_type 'CCD area detector'
_diffrn_measurement_method 'phi and omega scans'
_diffrn_radiation_monochromator graphite
_diffrn_radiation_source 'fine-focus sealed tube'
_diffrn_radiation_type MoK\a
_diffrn_radiation_wavelength 0.71073
_diffrn_reflns_av_R_equivalents 0.0429
_diffrn_reflns_av_sigmaI/netI 0.0327
_diffrn_reflns_limit_h_max 21
_diffrn_reflns_limit_h_min -21
_diffrn_reflns_limit_k_max 18
_diffrn_reflns_limit_k_min -18
_diffrn_reflns_limit_l_max 27
_diffrn_reflns_limit_l_min -27
_diffrn_reflns_number 56726
_diffrn_reflns_theta_full 25.13
_diffrn_reflns_theta_max 25.13
_diffrn_reflns_theta_min 2.33
_exptl_absorpt_coefficient_mu 0.093
_exptl_absorpt_correction_T_max 0.9968
_exptl_absorpt_correction_T_min 0.9669
_exptl_absorpt_correction_type numerical
_exptl_absorpt_process_details SADABS
_exptl_crystal_colour Purple
_exptl_crystal_density_diffrn 1.158
_exptl_crystal_description Block
_exptl_crystal_F_000 2365
_exptl_crystal_size_max 0.35
_exptl_crystal_size_mid 0.25
_exptl_crystal_size_min 0.22
_refine_diff_density_max 0.587
_refine_diff_density_min -0.556
_refine_diff_density_rms 0.049
_refine_ls_extinction_method none
_refine_ls_goodness_of_fit_ref 0.981
_refine_ls_hydrogen_treatment constr
_refine_ls_matrix_type full
_refine_ls_number_parameters 712
_refine_ls_number_reflns 11124
_refine_ls_number_restraints 0
_refine_ls_restrained_S_all 0.981
_refine_ls_R_factor_all 0.0717
_refine_ls_R_factor_gt 0.0492
_refine_ls_shift/su_max 0.003
_refine_ls_shift/su_mean 0.000
_refine_ls_structure_factor_coef Fsqd
_refine_ls_weighting_details 'calc w=1/[\s^2^(Fo^2^)+(0.0655P)^2^+5.6711P] where P=(Fo^2^+2Fc^2^)/3'
_refine_ls_weighting_scheme calc
_refine_ls_wR_factor_gt 0.1239
_refine_ls_wR_factor_ref 0.1388
_reflns_number_gt 8342
_reflns_number_total 11124
_reflns_threshold_expression >2sigma(I)
_cod_data_source_file ic301128m_si_002_1.cif
_cod_data_source_block twm62
_cod_original_formula_sum 'C64 H99.20 Al N4 Na O7'
_cod_database_code 4330071

loop_
_symmetry_equiv_pos_as_xyz
'x, y, z'
'-x, y+1/2, -z+1/2'
'-x, -y, -z'
'x, -y-1/2, z-1/2'

loop_
_atom_site_label
_atom_site_type_symbol
_atom_site_fract_x
_atom_site_fract_y
_atom_site_fract_z
_atom_site_U_iso_or_equiv
_atom_site_adp_type
_atom_site_occupancy
_atom_site_symmetry_multiplicity
_atom_site_calc_flag
_atom_site_refinement_flags
_atom_site_disorder_assembly
_atom_site_disorder_group
Al1 Al 0.21612(3) 0.22633(4) -0.01042(3) 0.01840(15) Uani 1 1 d . . .
Na1 Na 0.23409(5) 0.77281(5) 0.28175(4) 0.0250(2) Uani 1 1 d . B .
O1 O 0.14965(9) 0.81968(9) 0.34189(7) 0.0272(3) Uani 1 1 d . . .
O2 O 0.28301(8) 0.91205(9) 0.28174(7) 0.0298(4) Uani 1 1 d . . .
O3 O 0.32803(9) 0.75211(10) 0.37425(7) 0.0317(4) Uani 1 1 d . . .
O4 O 0.19667(9) 0.62923(10) 0.28638(7) 0.0327(4) Uani 1 1 d . . .
O5 O 0.13183(9) 0.79849(11) 0.19492(7) 0.0345(4) Uani 1 1 d . . .
O6 O 0.32040(11) 0.73873(11) 0.21866(9) 0.0450(5) Uani 1 1 d . . .
O7 O 0.3979(2) 0.3785(2) 0.39951(19) 0.0846(14) Uani 0.752(6) 1 d P A 1
O7A O 0.4598(7) 0.4549(8) 0.3410(5) 0.054(3) Uiso 0.248(6) 1 d P A 2
N1 N 0.31614(10) 0.23495(10) 0.03502(8) 0.0224(4) Uani 1 1 d . . .
N2 N 0.22935(9) 0.10769(11) -0.00851(8) 0.0221(4) Uani 1 1 d . . .
N3 N 0.13883(9) 0.28663(10) 0.01412(7) 0.0183(4) Uani 1 1 d . . .
N4 N 0.17754(9) 0.26960(10) -0.08702(8) 0.0198(4) Uani 1 1 d . . .
C1 C 0.34722(12) 0.15258(13) 0.04966(11) 0.0270(5) Uani 1 1 d . . .
H1A H 0.3961 0.1452 0.0737 0.032 Uiso 1 1 calc R . .
C2 C 0.30295(12) 0.08500(13) 0.02721(10) 0.0253(5) Uani 1 1 d . . .
C3 C 0.32142(14) -0.00431(14) 0.03568(12) 0.0352(6) Uani 1 1 d . . .
H3A H 0.3694 -0.0202 0.0583 0.042 Uiso 1 1 calc R . .
C4 C 0.27083(14) -0.06524(14) 0.01164(12) 0.0350(6) Uani 1 1 d . . .
H4A H 0.2837 -0.1226 0.0178 0.042 Uiso 1 1 calc R . .
C5 C 0.19661(13) -0.04140(14) -0.02363(11) 0.0295(5) Uani 1 1 d . . .
H5A H 0.1610 -0.0829 -0.0404 0.035 Uiso 1 1 calc R . .
C6 C 0.17968(12) 0.04258(13) -0.03197(10) 0.0249(5) Uani 1 1 d . . .
H6A H 0.1316 0.0573 -0.0549 0.030 Uiso 1 1 calc R . .
C7 C 0.36006(11) 0.30622(13) 0.06127(10) 0.0216(5) Uani 1 1 d . . .
C8 C 0.38596(11) 0.31400(13) 0.12393(10) 0.0231(5) Uani 1 1 d . . .
C9 C 0.43064(12) 0.38468(14) 0.14728(10) 0.0248(5) Uani 1 1 d . . .
H9A H 0.4489 0.3890 0.1884 0.030 Uiso 1 1 calc R . .
C10 C 0.44824(12) 0.44828(13) 0.11053(10) 0.0247(5) Uani 1 1 d . . .
H10A H 0.4780 0.4949 0.1268 0.030 Uiso 1 1 calc R . .
C11 C 0.42129(12) 0.44201(13) 0.04972(10) 0.0243(5) Uani 1 1 d . . .
H11A H 0.4320 0.4857 0.0253 0.029 Uiso 1 1 calc R . .
C12 C 0.37835(11) 0.37191(13) 0.02388(10) 0.0218(5) Uani 1 1 d . . .
C13 C 0.36366(13) 0.25157(14) 0.16837(10) 0.0282(5) Uani 1 1 d . . .
H13A H 0.3325 0.2061 0.1456 0.034 Uiso 1 1 calc R . .
C14 C 0.31512(14) 0.29546(17) 0.20694(12) 0.0381(6) Uani 1 1 d . . .
H14A H 0.2686 0.3169 0.1819 0.057 Uiso 1 1 calc R . .
H14B H 0.3438 0.3420 0.2283 0.057 Uiso 1 1 calc R . .
H14C H 0.3026 0.2550 0.2348 0.057 Uiso 1 1 calc R . .
C15 C 0.43518(13) 0.21037(16) 0.20762(12) 0.0357(6) Uani 1 1 d . . .
H15A H 0.4613 0.1768 0.1832 0.054 Uiso 1 1 calc R . .
H15B H 0.4200 0.1743 0.2369 0.054 Uiso 1 1 calc R . .
H15C H 0.4691 0.2542 0.2274 0.054 Uiso 1 1 calc R . .
C16 C 0.35162(12) 0.36915(14) -0.04364(10) 0.0244(5) Uani 1 1 d . . .
H16A H 0.3277 0.3133 -0.0543 0.029 Uiso 1 1 calc R . .
C17 C 0.29047(13) 0.43737(14) -0.06562(11) 0.0318(5) Uani 1 1 d . . .
H17A H 0.2487 0.4304 -0.0457 0.048 Uiso 1 1 calc R . .
H17B H 0.2716 0.4315 -0.1079 0.048 Uiso 1 1 calc R . .
H17C H 0.3128 0.4931 -0.0570 0.048 Uiso 1 1 calc R . .
C18 C 0.41886(14) 0.37751(17) -0.07505(11) 0.0357(6) Uani 1 1 d . . .
H18A H 0.4567 0.3345 -0.0603 0.054 Uiso 1 1 calc R . .
H18B H 0.4417 0.4331 -0.0673 0.054 Uiso 1 1 calc R . .
H18C H 0.4003 0.3702 -0.1173 0.054 Uiso 1 1 calc R . .
C19 C 0.09418(11) 0.33339(12) -0.03364(9) 0.0184(4) Uani 1 1 d . . .
H19A H 0.0533 0.3675 -0.0286 0.022 Uiso 1 1 calc R . .
C20 C 0.11386(11) 0.32608(12) -0.08725(9) 0.0184(4) Uani 1 1 d . . .
C21 C 0.07909(12) 0.36926(13) -0.14163(9) 0.0219(4) Uani 1 1 d . . .
H21A H 0.0372 0.4051 -0.1424 0.026 Uiso 1 1 calc R . .
C22 C 0.10617(12) 0.35877(14) -0.19181(10) 0.0256(5) Uani 1 1 d . . .
H22A H 0.0837 0.3879 -0.2266 0.031 Uiso 1 1 calc R . .
C23 C 0.17040(12) 0.30190(14) -0.19081(10) 0.0263(5) Uani 1 1 d . . .
H23A H 0.1897 0.2937 -0.2249 0.032 Uiso 1 1 calc R . .
C24 C 0.20181(12) 0.26092(13) -0.13969(10) 0.0233(5) Uani 1 1 d . . .
H24A H 0.2428 0.2242 -0.1400 0.028 Uiso 1 1 calc R . .
C25 C 0.12300(11) 0.29903(13) 0.07154(9) 0.0188(4) Uani 1 1 d . . .
C26 C 0.12796(11) 0.38107(13) 0.09817(9) 0.0206(4) Uani 1 1 d . . .
C27 C 0.11082(12) 0.38985(14) 0.15430(10) 0.0248(5) Uani 1 1 d . . .
H27A H 0.1123 0.4440 0.1713 0.030 Uiso 1 1 calc R . .
C28 C 0.09171(13) 0.32057(14) 0.18538(10) 0.0270(5) Uani 1 1 d . . .
H28A H 0.0817 0.3276 0.2232 0.032 Uiso 1 1 calc R . .
C29 C 0.08766(12) 0.24068(14) 0.15944(10) 0.0244(5) Uani 1 1 d . . .
H29A H 0.0753 0.1938 0.1805 0.029 Uiso 1 1 calc R . .
C30 C 0.10159(11) 0.22822(13) 0.10258(9) 0.0207(4) Uani 1 1 d . . .
C31 C 0.15462(12) 0.46004(13) 0.06936(10) 0.0225(5) Uani 1 1 d . . .
H31A H 0.1594 0.4445 0.0289 0.027 Uiso 1 1 calc R . .
C32 C 0.09648(14) 0.53274(14) 0.06422(11) 0.0310(5) Uani 1 1 d . . .
H32A H 0.0470 0.5133 0.0426 0.046 Uiso 1 1 calc R . .
H32B H 0.1131 0.5798 0.0434 0.046 Uiso 1 1 calc R . .
H32C H 0.0927 0.5509 0.1034 0.046 Uiso 1 1 calc R . .
C33 C 0.23382(14) 0.49011(15) 0.10415(12) 0.0367(6) Uani 1 1 d . . .
H33A H 0.2499 0.5388 0.0845 0.055 Uiso 1 1 calc R . .
H33B H 0.2706 0.4448 0.1057 0.055 Uiso 1 1 calc R . .
H33C H 0.2306 0.5055 0.1440 0.055 Uiso 1 1 calc R . .
C34 C 0.09215(12) 0.13901(13) 0.07557(10) 0.0223(5) Uani 1 1 d . . .
H34A H 0.1009 0.1430 0.0349 0.027 Uiso 1 1 calc R . .
C35 C 0.01072(13) 0.10416(15) 0.07102(11) 0.0316(5) Uani 1 1 d . . .
H35A H -0.0260 0.1429 0.0481 0.047 Uiso 1 1 calc R . .
H35B H 0.0009 0.0984 0.1103 0.047 Uiso 1 1 calc R . .
H35C H 0.0062 0.0493 0.0518 0.047 Uiso 1 1 calc R . .
C36 C 0.15227(14) 0.07786(15) 0.11054(11) 0.0330(5) Uani 1 1 d . . .
H36A H 0.2029 0.1005 0.1122 0.050 Uiso 1 1 calc R . .
H36B H 0.1475 0.0232 0.0911 0.050 Uiso 1 1 calc R . .
H36C H 0.1443 0.0714 0.1504 0.050 Uiso 1 1 calc R . .
C37 C 0.11913(14) 0.76225(15) 0.37970(11) 0.0311(5) Uani 1 1 d . . .
H37A H 0.1565 0.7181 0.3951 0.037 Uiso 1 1 calc R . .
H37B H 0.0727 0.7351 0.3574 0.037 Uiso 1 1 calc R . .
C38 C 0.10116(15) 0.81501(15) 0.43088(11) 0.0342(6) Uani 1 1 d . . .
H38A H 0.0467 0.8126 0.4308 0.041 Uiso 1 1 calc R . .
H38B H 0.1302 0.7943 0.4690 0.041 Uiso 1 1 calc R . .
C39 C 0.12505(16) 0.90550(15) 0.41933(11) 0.0376(6) Uani 1 1 d . . .
H39A H 0.0881 0.9468 0.4276 0.045 Uiso 1 1 calc R . .
H39B H 0.1756 0.9188 0.4435 0.045 Uiso 1 1 calc R . .
C40 C 0.12618(15) 0.90448(14) 0.35383(11) 0.0329(5) Uani 1 1 d . . .
H40A H 0.0755 0.9171 0.3297 0.040 Uiso 1 1 calc R . .
H40B H 0.1623 0.9464 0.3451 0.040 Uiso 1 1 calc R . .
C41 C 0.24934(14) 0.98140(14) 0.24372(12) 0.0332(6) Uani 1 1 d . B 1
H41A H 0.2054 1.0043 0.2572 0.040 Uiso 1 1 calc R B 1
H41B H 0.2318 0.9613 0.2030 0.040 Uiso 1 1 calc R B 1
C42A C 0.3087(2) 1.0484(3) 0.2462(3) 0.0381(17) Uani 0.647(11) 1 d P B 1
H42A H 0.3049 1.0915 0.2759 0.046 Uiso 0.647(11) 1 calc PR B 1
H42B H 0.3040 1.0759 0.2077 0.046 Uiso 0.647(11) 1 calc PR B 1
C42B C 0.3167(4) 1.0165(5) 0.2171(4) 0.028(2) Uiso 0.353(11) 1 d P B 2
C43 C 0.38458(14) 0.99839(16) 0.26377(12) 0.0377(6) Uani 1 1 d . B 1
H43A H 0.4004 0.9762 0.2288 0.045 Uiso 1 1 calc R B 1
H43B H 0.4254 1.0338 0.2864 0.045 Uiso 1 1 calc R B 1
C44 C 0.36410(13) 0.92699(15) 0.30166(11) 0.0321(5) Uani 1 1 d . B 1
H44A H 0.3928 0.8757 0.2969 0.038 Uiso 1 1 calc R B 1
H44B H 0.3762 0.9432 0.3435 0.038 Uiso 1 1 calc R B 1
C45 C 0.40446(14) 0.71625(16) 0.38608(12) 0.0384(6) Uani 1 1 d . B .
H45A H 0.4366 0.7465 0.3637 0.046 Uiso 1 1 calc R . .
H45B H 0.4027 0.6564 0.3749 0.046 Uiso 1 1 calc R . .
C46 C 0.43576(14) 0.72630(17) 0.45223(12) 0.0388(6) Uani 1 1 d . . .
H46A H 0.4915 0.7294 0.4618 0.047 Uiso 1 1 calc R B .
H46B H 0.4193 0.6800 0.4746 0.047 Uiso 1 1 calc R . .
C47 C 0.39963(13) 0.81091(16) 0.46407(11) 0.0351(6) Uani 1 1 d . B .
H47A H 0.3975 0.8166 0.5058 0.042 Uiso 1 1 calc R . .
H47B H 0.4275 0.8590 0.4525 0.042 Uiso 1 1 calc R . .
C48 C 0.32014(13) 0.80340(16) 0.42468(11) 0.0324(5) Uani 1 1 d . B .
H48A H 0.2853 0.7762 0.4462 0.039 Uiso 1 1 calc R . .
H48B H 0.3000 0.8595 0.4116 0.039 Uiso 1 1 calc R . .
C49 C 0.12015(14) 0.59970(15) 0.26091(11) 0.0317(5) Uani 1 1 d . B .
H49A H 0.1149 0.5862 0.2190 0.038 Uiso 1 1 calc R . .
H49B H 0.0824 0.6430 0.2647 0.038 Uiso 1 1 calc R . .
C50 C 0.10907(14) 0.52028(15) 0.29595(11) 0.0348(6) Uani 1 1 d . . .
H50A H 0.0732 0.4809 0.2718 0.042 Uiso 1 1 calc R B .
H50B H 0.0908 0.5347 0.3316 0.042 Uiso 1 1 calc R . .
C51 C 0.18986(14) 0.48319(14) 0.31161(11) 0.0332(5) Uani 1 1 d . B .
H51A H 0.1970 0.4472 0.3468 0.040 Uiso 1 1 calc R . .
H51B H 0.2011 0.4503 0.2787 0.040 Uiso 1 1 calc R . .
C52 C 0.23902(14) 0.56281(15) 0.32329(11) 0.0343(6) Uani 1 1 d . B .
H52A H 0.2481 0.5786 0.3651 0.041 Uiso 1 1 calc R . .
H52B H 0.2883 0.5533 0.3129 0.041 Uiso 1 1 calc R . .
C53 C 0.06289(15) 0.8446(2) 0.19654(13) 0.0472(7) Uani 1 1 d . B .
H53A H 0.0755 0.8995 0.2158 0.057 Uiso 1 1 calc R . .
H53B H 0.0319 0.8126 0.2189 0.057 Uiso 1 1 calc R . .
C54 C 0.01942(17) 0.85694(18) 0.13341(14) 0.0535(8) Uani 1 1 d . . .
H54A H 0.0122 0.9173 0.1241 0.064 Uiso 1 1 calc R B .
H54B H -0.0306 0.8296 0.1269 0.064 Uiso 1 1 calc R . .
C55 C 0.06861(19) 0.8160(2) 0.09567(13) 0.0568(8) Uani 1 1 d . B .
H55A H 0.0375 0.7865 0.0617 0.068 Uiso 1 1 calc R . .
H55B H 0.1008 0.8578 0.0816 0.068 Uiso 1 1 calc R . .
C56 C 0.11568(18) 0.7548(2) 0.13852(12) 0.0497(7) Uani 1 1 d . B .
H56A H 0.0872 0.7025 0.1409 0.060 Uiso 1 1 calc R . .
H56B H 0.1630 0.7407 0.1263 0.060 Uiso 1 1 calc R . .
C57 C 0.35325(16) 0.65672(17) 0.21189(13) 0.0445(7) Uani 1 1 d . B .
H57A H 0.3140 0.6126 0.2070 0.053 Uiso 1 1 calc R . .
H57B H 0.3932 0.6432 0.2467 0.053 Uiso 1 1 calc R . .
C58 C 0.38694(16) 0.6622(2) 0.15645(14) 0.0531(8) Uani 1 1 d . . .
H58A H 0.4414 0.6758 0.1669 0.064 Uiso 1 1 calc R B .
H58B H 0.3798 0.6090 0.1342 0.064 Uiso 1 1 calc R . .
C59 C 0.34128(19) 0.7338(2) 0.12107(15) 0.0569(8) Uani 1 1 d . B .
H59A H 0.3698 0.7610 0.0946 0.068 Uiso 1 1 calc R . .
H59B H 0.2922 0.7137 0.0979 0.068 Uiso 1 1 calc R . .
C60 C 0.3309(2) 0.79315(18) 0.17044(14) 0.0562(8) Uani 1 1 d . B .
H60A H 0.3759 0.8291 0.1830 0.067 Uiso 1 1 calc R . .
H60B H 0.2862 0.8294 0.1572 0.067 Uiso 1 1 calc R . .
C61 C 0.4535(3) 0.3397(3) 0.36834(18) 0.0865(13) Uani 1 1 d . A 1
H61A H 0.4929 0.3104 0.3973 0.104 Uiso 1 1 calc R A 1
H61B H 0.4271 0.2974 0.3404 0.104 Uiso 1 1 calc R A 1
C62 C 0.4885(2) 0.3979(2) 0.33782(16) 0.0623(9) Uani 1 1 d . A 1
H62A H 0.4688 0.3938 0.2950 0.075 Uiso 1 1 calc R A 1
H62B H 0.5439 0.3907 0.3467 0.075 Uiso 1 1 calc R A 1
C63 C 0.4625(3) 0.4928(4) 0.3656(3) 0.121(3) Uani 1 1 d . A 1
H63A H 0.5071 0.5292 0.3792 0.145 Uiso 1 1 calc R A 1
H63B H 0.4251 0.5232 0.3357 0.145 Uiso 1 1 calc R A 1
C64 C 0.4308(2) 0.4672(2) 0.4128(2) 0.0791(12) Uani 1 1 d . A 1
H64A H 0.3904 0.5066 0.4176 0.095 Uiso 1 1 calc R A 1
H64B H 0.4700 0.4668 0.4496 0.095 Uiso 1 1 calc R A 1

loop_
_atom_site_aniso_label
_atom_site_aniso_U_11
_atom_site_aniso_U_22
_atom_site_aniso_U_33
_atom_site_aniso_U_23
_atom_site_aniso_U_13
_atom_site_aniso_U_12
Al1 0.0150(3) 0.0141(3) 0.0269(3) 0.0005(2) 0.0064(2) -0.0005(2)
Na1 0.0236(4) 0.0199(4) 0.0329(5) -0.0005(4) 0.0091(4) -0.0007(3)
O1 0.0302(8) 0.0202(8) 0.0344(9) -0.0019(7) 0.0137(7) 0.0012(6)
O2 0.0234(8) 0.0213(8) 0.0432(10) 0.0086(7) 0.0042(7) -0.0024(6)
O3 0.0248(8) 0.0258(8) 0.0416(10) -0.0028(7) 0.0006(7) 0.0033(7)
O4 0.0303(9) 0.0216(8) 0.0443(10) 0.0022(7) 0.0040(7) -0.0038(7)
O5 0.0311(9) 0.0385(9) 0.0329(9) -0.0055(7) 0.0049(7) 0.0068(7)
O6 0.0528(12) 0.0303(9) 0.0626(12) -0.0059(9) 0.0360(10) 0.0010(8)
O7 0.081(3) 0.0471(19) 0.135(3) 0.0071(19) 0.044(2) -0.0056(17)
N1 0.0167(9) 0.0138(8) 0.0365(10) 0.0024(8) 0.0053(8) -0.0010(7)
N2 0.0178(9) 0.0167(9) 0.0318(10) -0.0016(7) 0.0057(8) -0.0016(7)
N3 0.0168(9) 0.0165(8) 0.0220(9) 0.0004(7) 0.0054(7) 0.0005(7)
N4 0.0176(9) 0.0171(9) 0.0262(9) -0.0027(7) 0.0081(7) -0.0014(7)
C1 0.0169(11) 0.0178(11) 0.0449(14) 0.0026(10) 0.0033(10) 0.0012(9)
C2 0.0167(11) 0.0186(11) 0.0405(13) 0.0017(9) 0.0061(9) 0.0013(9)
C3 0.0237(12) 0.0183(11) 0.0600(17) 0.0005(11) 0.0012(11) 0.0029(9)
C4 0.0335(13) 0.0142(11) 0.0569(16) -0.0014(11) 0.0089(12) 0.0015(10)
C5 0.0287(12) 0.0199(11) 0.0407(14) -0.0065(10) 0.0090(10) -0.0058(9)
C6 0.0217(11) 0.0219(11) 0.0320(12) -0.0046(9) 0.0078(9) -0.0036(9)
C7 0.0117(10) 0.0168(10) 0.0359(12) 0.0001(9) 0.0044(9) -0.0011(8)
C8 0.0137(10) 0.0190(10) 0.0363(13) 0.0052(9) 0.0051(9) 0.0011(8)
C9 0.0154(10) 0.0254(11) 0.0324(12) 0.0019(9) 0.0027(9) -0.0001(9)
C10 0.0172(11) 0.0182(11) 0.0384(13) -0.0002(9) 0.0052(9) -0.0031(8)
C11 0.0194(11) 0.0174(10) 0.0366(13) 0.0039(9) 0.0078(9) -0.0031(8)
C12 0.0143(10) 0.0184(10) 0.0333(12) 0.0016(9) 0.0064(9) 0.0001(8)
C13 0.0214(11) 0.0247(11) 0.0372(13) 0.0088(10) 0.0036(10) -0.0045(9)
C14 0.0290(13) 0.0419(15) 0.0457(15) 0.0144(12) 0.0131(11) -0.0021(11)
C15 0.0268(12) 0.0320(13) 0.0457(15) 0.0153(11) 0.0020(11) -0.0028(10)
C16 0.0193(11) 0.0197(11) 0.0343(12) 0.0006(9) 0.0063(9) -0.0052(9)
C17 0.0296(13) 0.0247(12) 0.0379(14) 0.0023(10) 0.0004(10) -0.0027(10)
C18 0.0283(13) 0.0434(15) 0.0369(14) -0.0014(11) 0.0105(11) -0.0101(11)
C19 0.0157(10) 0.0150(10) 0.0246(11) 0.0002(8) 0.0047(8) 0.0008(8)
C20 0.0148(10) 0.0150(10) 0.0260(11) -0.0022(8) 0.0057(8) -0.0028(8)
C21 0.0198(11) 0.0201(10) 0.0252(11) -0.0006(9) 0.0036(9) -0.0015(9)
C22 0.0252(12) 0.0285(12) 0.0220(11) -0.0004(9) 0.0029(9) -0.0043(9)
C23 0.0259(12) 0.0312(12) 0.0240(12) -0.0072(10) 0.0102(9) -0.0053(10)
C24 0.0198(11) 0.0216(11) 0.0304(12) -0.0071(9) 0.0095(9) -0.0015(9)
C25 0.0126(10) 0.0207(10) 0.0227(11) 0.0016(8) 0.0032(8) 0.0024(8)
C26 0.0148(10) 0.0215(11) 0.0251(11) -0.0007(9) 0.0032(8) 0.0000(8)
C27 0.0255(12) 0.0223(11) 0.0260(11) -0.0044(9) 0.0044(9) 0.0013(9)
C28 0.0276(12) 0.0325(13) 0.0218(11) 0.0004(9) 0.0070(9) 0.0016(10)
C29 0.0229(11) 0.0255(11) 0.0251(11) 0.0063(9) 0.0059(9) -0.0016(9)
C30 0.0160(10) 0.0205(11) 0.0251(11) 0.0017(9) 0.0036(8) 0.0002(8)
C31 0.0243(11) 0.0172(10) 0.0270(11) -0.0020(9) 0.0077(9) -0.0010(9)
C32 0.0351(13) 0.0238(12) 0.0353(13) 0.0019(10) 0.0102(11) 0.0033(10)
C33 0.0307(13) 0.0261(12) 0.0525(16) 0.0046(11) 0.0072(12) -0.0068(10)
C34 0.0223(11) 0.0194(10) 0.0256(11) 0.0033(9) 0.0062(9) -0.0015(9)
C35 0.0298(13) 0.0264(12) 0.0407(14) -0.0026(10) 0.0122(11) -0.0084(10)
C36 0.0372(14) 0.0254(12) 0.0369(13) 0.0053(10) 0.0091(11) 0.0062(10)
C37 0.0290(12) 0.0263(12) 0.0417(14) -0.0019(10) 0.0159(11) -0.0055(10)
C38 0.0383(14) 0.0302(13) 0.0373(14) -0.0027(11) 0.0152(11) -0.0046(11)
C39 0.0468(15) 0.0275(13) 0.0436(15) -0.0057(11) 0.0212(12) -0.0035(11)
C40 0.0385(14) 0.0230(12) 0.0401(14) -0.0009(10) 0.0145(11) 0.0053(10)
C41 0.0310(13) 0.0232(12) 0.0455(15) 0.0084(10) 0.0081(11) 0.0024(10)
C42A 0.031(2) 0.031(2) 0.049(3) 0.011(2) 0.0016(19) -0.0043(17)
C43 0.0325(13) 0.0333(13) 0.0459(15) 0.0129(12) 0.0054(11) -0.0064(11)
C44 0.0233(12) 0.0281(12) 0.0429(14) 0.0068(11) 0.0033(10) -0.0037(10)
C45 0.0276(13) 0.0286(13) 0.0573(17) -0.0012(12) 0.0053(12) 0.0073(10)
C46 0.0239(12) 0.0408(15) 0.0494(16) 0.0118(12) 0.0028(11) 0.0014(11)
C47 0.0279(13) 0.0422(14) 0.0352(14) 0.0012(11) 0.0067(11) -0.0016(11)
C48 0.0294(13) 0.0315(13) 0.0371(14) 0.0012(11) 0.0088(11) 0.0008(10)
C49 0.0324(13) 0.0247(12) 0.0375(13) -0.0080(10) 0.0066(11) -0.0028(10)
C50 0.0393(14) 0.0298(13) 0.0394(14) -0.0089(11) 0.0175(11) -0.0083(11)
C51 0.0458(15) 0.0222(12) 0.0337(13) 0.0003(10) 0.0135(11) 0.0011(11)
C52 0.0343(13) 0.0262(12) 0.0418(14) 0.0029(11) 0.0070(11) 0.0026(10)
C53 0.0301(14) 0.0576(18) 0.0535(17) -0.0030(14) 0.0081(13) 0.0111(13)
C54 0.0448(17) 0.0298(14) 0.073(2) 0.0043(14) -0.0147(15) -0.0042(12)
C55 0.074(2) 0.0519(18) 0.0380(16) 0.0044(14) -0.0029(15) -0.0268(16)
C56 0.0539(18) 0.0564(18) 0.0402(16) -0.0118(14) 0.0133(14) 0.0011(14)
C57 0.0363(15) 0.0324(14) 0.0637(19) -0.0155(13) 0.0087(13) -0.0002(11)
C58 0.0360(15) 0.0550(18) 0.072(2) -0.0318(16) 0.0197(15) -0.0021(13)
C59 0.062(2) 0.0544(18) 0.063(2) -0.0132(16) 0.0340(17) 0.0025(16)
C60 0.076(2) 0.0371(15) 0.070(2) -0.0076(14) 0.0492(18) -0.0054(15)
C61 0.122(4) 0.082(3) 0.068(2) 0.001(2) 0.046(3) -0.009(3)
C62 0.063(2) 0.063(2) 0.069(2) 0.0123(17) 0.0324(18) 0.0063(18)
C63 0.071(3) 0.093(4) 0.175(6) 0.085(4) -0.023(3) -0.049(3)
C64 0.061(2) 0.047(2) 0.122(3) -0.001(2) 0.004(2) 0.0054(17)

loop_
_atom_type_symbol
_atom_type_description
_atom_type_scat_dispersion_real
_atom_type_scat_dispersion_imag
_atom_type_scat_source
C C 0.0033 0.0016 'International Tables Vol C Tables 4.2.6.8 and 6.1.1.4'
H H 0.0000 0.0000 'International Tables Vol C Tables 4.2.6.8 and 6.1.1.4'
Al Al 0.0645 0.0514 'International Tables Vol C Tables 4.2.6.8 and 6.1.1.4'
N N 0.0061 0.0033 'International Tables Vol C Tables 4.2.6.8 and 6.1.1.4'
Na Na 0.0362 0.0249 'International Tables Vol C Tables 4.2.6.8 and 6.1.1.4'
O O 0.0106 0.0060 'International Tables Vol C Tables 4.2.6.8 and 6.1.1.4'

loop_
_geom_angle_atom_site_label_1
_geom_angle_atom_site_label_2
_geom_angle_atom_site_label_3
_geom_angle
N3 Al1 N1 118.37(8)
N3 Al1 N4 87.53(8)
N1 Al1 N4 127.65(8)
N3 Al1 N2 126.57(8)
N1 Al1 N2 87.63(8)
N4 Al1 N2 113.58(8)
O2 Na1 O4 174.64(7)
O2 Na1 O1 89.73(6)
O4 Na1 O1 92.72(6)
O2 Na1 O6 85.38(6)
O4 Na1 O6 92.29(6)
O1 Na1 O6 174.82(7)
O2 Na1 O3 86.51(6)
O4 Na1 O3 88.89(6)
O1 Na1 O3 86.27(6)
O6 Na1 O3 95.13(7)
O2 Na1 O5 93.33(6)
O4 Na1 O5 91.51(6)
O1 Na1 O5 88.27(6)
O6 Na1 O5 90.31(7)
O3 Na1 O5 174.53(6)
C40 O1 C37 107.40(16)
C40 O1 Na1 130.22(13)
C37 O1 Na1 122.04(12)
C44 O2 C41 109.10(16)
C44 O2 Na1 119.92(13)
C41 O2 Na1 126.52(13)
C48 O3 C45 108.61(18)
C48 O3 Na1 117.42(13)
C45 O3 Na1 131.31(15)
C49 O4 C52 109.51(17)
C49 O4 Na1 122.80(13)
C52 O4 Na1 126.66(13)
C53 O5 C56 105.0(2)
C53 O5 Na1 123.86(15)
C56 O5 Na1 129.00(15)
C57 O6 C60 108.8(2)
C57 O6 Na1 126.66(16)
C60 O6 Na1 122.81(15)
C61 O7 C64 101.9(3)
C1 N1 C7 117.72(17)
C1 N1 Al1 110.11(13)
C7 N1 Al1 131.75(14)
C6 N2 C2 117.99(17)
C6 N2 Al1 131.10(15)
C2 N2 Al1 110.77(13)
C19 N3 C25 117.29(16)
C19 N3 Al1 110.94(13)
C25 N3 Al1 131.46(13)
C24 N4 C20 117.15(17)
C24 N4 Al1 132.01(14)
C20 N4 Al1 110.71(13)
C2 C1 N1 117.21(19)
C2 C1 H1A 121.4
N1 C1 H1A 121.4
C1 C2 N2 114.15(18)
C1 C2 C3 127.7(2)
N2 C2 C3 118.17(19)
C4 C3 C2 121.4(2)
C4 C3 H3A 119.3
C2 C3 H3A 119.3
C3 C4 C5 119.8(2)
C3 C4 H4A 120.1
C5 C4 H4A 120.1
C6 C5 C4 118.7(2)
C6 C5 H5A 120.7
C4 C5 H5A 120.7
C5 C6 N2 124.0(2)
C5 C6 H6A 118.0
N2 C6 H6A 118.0
C8 C7 N1 121.73(18)
C8 C7 C12 118.95(19)
N1 C7 C12 119.32(19)
C9 C8 C7 119.27(19)
C9 C8 C13 117.3(2)
C7 C8 C13 123.30(19)
C10 C9 C8 121.4(2)
C10 C9 H9A 119.3
C8 C9 H9A 119.3
C11 C10 C9 119.4(2)
C11 C10 H10A 120.3
C9 C10 H10A 120.3
C10 C11 C12 121.7(2)
C10 C11 H11A 119.2
C12 C11 H11A 119.2
C11 C12 C7 119.3(2)
C11 C12 C16 118.50(18)
C7 C12 C16 122.22(18)
C8 C13 C14 111.21(18)
C8 C13 C15 111.01(18)
C14 C13 C15 110.5(2)
C8 C13 H13A 108.0
C14 C13 H13A 108.0
C15 C13 H13A 108.0
C13 C14 H14A 109.5
C13 C14 H14B 109.5
H14A C14 H14B 109.5
C13 C14 H14C 109.5
H14A C14 H14C 109.5
H14B C14 H14C 109.5
C13 C15 H15A 109.5
C13 C15 H15B 109.5
H15A C15 H15B 109.5
C13 C15 H15C 109.5
H15A C15 H15C 109.5
H15B C15 H15C 109.5
C12 C16 C17 111.01(18)
C12 C16 C18 112.02(18)
C17 C16 C18 110.97(19)
C12 C16 H16A 107.5
C17 C16 H16A 107.5
C18 C16 H16A 107.5
C16 C17 H17A 109.5
C16 C17 H17B 109.5
H17A C17 H17B 109.5
C16 C17 H17C 109.5
H17A C17 H17C 109.5
H17B C17 H17C 109.5
C16 C18 H18A 109.5
C16 C18 H18B 109.5
H18A C18 H18B 109.5
C16 C18 H18C 109.5
H18A C18 H18C 109.5
H18B C18 H18C 109.5
C20 C19 N3 116.64(18)
C20 C19 H19A 121.7
N3 C19 H19A 121.7
C19 C20 C21 127.00(19)
C19 C20 N4 114.13(18)
C21 C20 N4 118.86(17)
C22 C21 C20 121.2(2)
C22 C21 H21A 119.4
C20 C21 H21A 119.4
C21 C22 C23 119.3(2)
C21 C22 H22A 120.4
C23 C22 H22A 120.4
C24 C23 C22 118.91(19)
C24 C23 H23A 120.5
C22 C23 H23A 120.5
C23 C24 N4 124.6(2)
C23 C24 H24A 117.7
N4 C24 H24A 117.7
C30 C25 C26 119.41(18)
C30 C25 N3 119.38(18)
C26 C25 N3 121.21(18)
C27 C26 C25 118.85(19)
C27 C26 C31 118.19(18)
C25 C26 C31 122.90(18)
C28 C27 C26 121.9(2)
C28 C27 H27A 119.0
C26 C27 H27A 119.0
C29 C28 C27 119.0(2)
C29 C28 H28A 120.5
C27 C28 H28A 120.5
C28 C29 C30 121.8(2)
C28 C29 H29A 119.1
C30 C29 H29A 119.1
C29 C30 C25 118.99(19)
C29 C30 C34 118.89(18)
C25 C30 C34 122.11(18)
C32 C31 C26 111.59(17)
C32 C31 C33 110.01(18)
C26 C31 C33 111.11(18)
C32 C31 H31A 108.0
C26 C31 H31A 108.0
C33 C31 H31A 108.0
C31 C32 H32A 109.5
C31 C32 H32B 109.5
H32A C32 H32B 109.5
C31 C32 H32C 109.5
H32A C32 H32C 109.5
H32B C32 H32C 109.5
C31 C33 H33A 109.5
C31 C33 H33B 109.5
H33A C33 H33B 109.5
C31 C33 H33C 109.5
H33A C33 H33C 109.5
H33B C33 H33C 109.5
C30 C34 C36 111.01(18)
C30 C34 C35 111.92(17)
C36 C34 C35 110.93(18)
C30 C34 H34A 107.6
C36 C34 H34A 107.6
C35 C34 H34A 107.6
C34 C35 H35A 109.5
C34 C35 H35B 109.5
H35A C35 H35B 109.5
C34 C35 H35C 109.5
H35A C35 H35C 109.5
H35B C35 H35C 109.5
C34 C36 H36A 109.5
C34 C36 H36B 109.5
H36A C36 H36B 109.5
C34 C36 H36C 109.5
H36A C36 H36C 109.5
H36B C36 H36C 109.5
O1 C37 C38 107.29(18)
O1 C37 H37A 110.3
C38 C37 H37A 110.3
O1 C37 H37B 110.3
C38 C37 H37B 110.3
H37A C37 H37B 108.5
C39 C38 C37 104.86(19)
C39 C38 H38A 110.8
C37 C38 H38A 110.8
C39 C38 H38B 110.8
C37 C38 H38B 110.8
H38A C38 H38B 108.9
C40 C39 C38 103.26(19)
C40 C39 H39A 111.1
C38 C39 H39A 111.1
C40 C39 H39B 111.1
C38 C39 H39B 111.1
H39A C39 H39B 109.1
O1 C40 C39 105.53(19)
O1 C40 H40A 110.6
C39 C40 H40A 110.6
O1 C40 H40B 110.6
C39 C40 H40B 110.6
H40A C40 H40B 108.8
O2 C41 C42A 108.2(2)
O2 C41 H41A 110.1
C42A C41 H41A 110.1
O2 C41 H41B 110.1
C42A C41 H41B 110.1
H41A C41 H41B 108.4
C41 C42A C43 103.2(3)
C41 C42A H42A 111.1
C43 C42A H42A 111.1
C41 C42A H42B 111.1
C43 C42A H42B 111.1
H42A C42A H42B 109.1
C44 C43 C42A 102.7(2)
C44 C43 H43A 111.2
C42A C43 H43A 111.2
C44 C43 H43B 111.2
C42A C43 H43B 111.2
H43A C43 H43B 109.1
O2 C44 C43 106.85(19)
O2 C44 H44A 110.4
C43 C44 H44A 110.4
O2 C44 H44B 110.4
C43 C44 H44B 110.4
H44A C44 H44B 108.6
O3 C45 C46 106.0(2)
O3 C45 H45A 110.5
C46 C45 H45A 110.5
O3 C45 H45B 110.5
C46 C45 H45B 110.5
H45A C45 H45B 108.7
C45 C46 C47 101.13(19)
C45 C46 H46A 111.5
C47 C46 H46A 111.5
C45 C46 H46B 111.5
C47 C46 H46B 111.5
H46A C46 H46B 109.4
C48 C47 C46 101.7(2)
C48 C47 H47A 111.4
C46 C47 H47A 111.4
C48 C47 H47B 111.4
C46 C47 H47B 111.4
H47A C47 H47B 109.3
O3 C48 C47 106.36(18)
O3 C48 H48A 110.5
C47 C48 H48A 110.5
O3 C48 H48B 110.5
C47 C48 H48B 110.5
H48A C48 H48B 108.6
O4 C49 C50 105.64(19)
O4 C49 H49A 110.6
C50 C49 H49A 110.6
O4 C49 H49B 110.6
C50 C49 H49B 110.6
H49A C49 H49B 108.7
C49 C50 C51 102.27(19)
C49 C50 H50A 111.3
C51 C50 H50A 111.3
C49 C50 H50B 111.3
C51 C50 H50B 111.3
H50A C50 H50B 109.2
C52 C51 C50 102.02(19)
C52 C51 H51A 111.4
C50 C51 H51A 111.4
C52 C51 H51B 111.4
C50 C51 H51B 111.4
H51A C51 H51B 109.2
O4 C52 C51 106.34(19)
O4 C52 H52A 110.5
C51 C52 H52A 110.5
O4 C52 H52B 110.5
C51 C52 H52B 110.5
H52A C52 H52B 108.7
O5 C53 C54 107.7(2)
O5 C53 H53A 110.2
C54 C53 H53A 110.2
O5 C53 H53B 110.2
C54 C53 H53B 110.2
H53A C53 H53B 108.5
C53 C54 C55 105.0(2)
C53 C54 H54A 110.7
C55 C54 H54A 110.7
C53 C54 H54B 110.7
C55 C54 H54B 110.7
H54A C54 H54B 108.8
C56 C55 C54 102.0(2)
C56 C55 H55A 111.4
C54 C55 H55A 111.4
C56 C55 H55B 111.4
C54 C55 H55B 111.4
H55A C55 H55B 109.2
O5 C56 C55 105.2(2)
O5 C56 H56A 110.7
C55 C56 H56A 110.7
O5 C56 H56B 110.7
C55 C56 H56B 110.7
H56A C56 H56B 108.8
O6 C57 C58 106.5(2)
O6 C57 H57A 110.4
C58 C57 H57A 110.4
O6 C57 H57B 110.4
C58 C57 H57B 110.4
H57A C57 H57B 108.6
C59 C58 C57 103.1(2)
C59 C58 H58A 111.1
C57 C58 H58A 111.1
C59 C58 H58B 111.1
C57 C58 H58B 111.1
H58A C58 H58B 109.1
C60 C59 C58 101.1(3)
C60 C59 H59A 111.6
C58 C59 H59A 111.6
C60 C59 H59B 111.6
C58 C59 H59B 111.6
H59A C59 H59B 109.4
O6 C60 C59 105.7(2)
O6 C60 H60A 110.6
C59 C60 H60A 110.6
O6 C60 H60B 110.6
C59 C60 H60B 110.6
H60A C60 H60B 108.7
C62 C61 O7 113.6(4)
C62 C61 H61A 108.8
O7 C61 H61A 108.8
C62 C61 H61B 108.8
O7 C61 H61B 108.8
H61A C61 H61B 107.7
C61 C62 C63 101.3(3)
C61 C62 H62A 111.5
C63 C62 H62A 111.5
C61 C62 H62B 111.5
C63 C62 H62B 111.5
H62A C62 H62B 109.3
C64 C63 C62 103.2(3)
C64 C63 H63A 111.1
C62 C63 H63A 111.1
C64 C63 H63B 111.1
C62 C63 H63B 111.1
H63A C63 H63B 109.1
C63 C64 O7 108.2(4)
C63 C64 H64A 110.1
O7 C64 H64A 110.1
C63 C64 H64B 110.1
O7 C64 H64B 110.1
H64A C64 H64B 108.4

loop_
_geom_bond_atom_site_label_1
_geom_bond_atom_site_label_2
_geom_bond_distance
Al1 N3 1.8539(17)
Al1 N1 1.8607(18)
Al1 N4 1.8688(18)
Al1 N2 1.8705(18)
Na1 O2 2.3459(17)
Na1 O4 2.3519(17)
Na1 O1 2.3676(16)
Na1 O6 2.3897(18)
Na1 O3 2.4196(18)
Na1 O5 2.4205(18)
O1 C40 1.435(3)
O1 C37 1.436(3)
O2 C44 1.434(3)
O2 C41 1.439(3)
O3 C48 1.440(3)
O3 C45 1.441(3)
O4 C49 1.436(3)
O4 C52 1.444(3)
O5 C53 1.430(3)
O5 C56 1.436(3)
O6 C57 1.433(3)
O6 C60 1.440(3)
O7 C61 1.472(5)
O7 C64 1.511(5)
N1 C1 1.414(3)
N1 C7 1.418(3)
N2 C6 1.379(3)
N2 C2 1.430(3)
N3 C19 1.410(3)
N3 C25 1.420(3)
N4 C24 1.376(3)
N4 C20 1.436(2)
C1 C2 1.351(3)
C1 H1A 0.9300
C2 C3 1.439(3)
C3 C4 1.344(3)
C3 H3A 0.9300
C4 C5 1.439(3)
C4 H4A 0.9300
C5 C6 1.352(3)
C5 H5A 0.9300
C6 H6A 0.9300
C7 C8 1.416(3)
C7 C12 1.422(3)
C8 C9 1.398(3)
C8 C13 1.526(3)
C9 C10 1.384(3)
C9 H9A 0.9300
C10 C11 1.376(3)
C10 H10A 0.9300
C11 C12 1.393(3)
C11 H11A 0.9300
C12 C16 1.519(3)
C13 C14 1.528(3)
C13 C15 1.532(3)
C13 H13A 0.9800
C14 H14A 0.9600
C14 H14B 0.9600
C14 H14C 0.9600
C15 H15A 0.9600
C15 H15B 0.9600
C15 H15C 0.9600
C16 C17 1.529(3)
C16 C18 1.531(3)
C16 H16A 0.9800
C17 H17A 0.9600
C17 H17B 0.9600
C17 H17C 0.9600
C18 H18A 0.9600
C18 H18B 0.9600
C18 H18C 0.9600
C19 C20 1.355(3)
C19 H19A 0.9300
C20 C21 1.435(3)
C21 C22 1.352(3)
C21 H21A 0.9300
C22 C23 1.445(3)
C22 H22A 0.9300
C23 C24 1.347(3)
C23 H23A 0.9300
C24 H24A 0.9300
C25 C30 1.414(3)
C25 C26 1.416(3)
C26 C27 1.394(3)
C26 C31 1.525(3)
C27 C28 1.380(3)
C27 H27A 0.9300
C28 C29 1.379(3)
C28 H28A 0.9300
C29 C30 1.394(3)
C29 H29A 0.9300
C30 C34 1.522(3)
C31 C32 1.525(3)
C31 C33 1.534(3)
C31 H31A 0.9800
C32 H32A 0.9600
C32 H32B 0.9600
C32 H32C 0.9600
C33 H33A 0.9600
C33 H33B 0.9600
C33 H33C 0.9600
C34 C36 1.526(3)
C34 C35 1.530(3)
C34 H34A 0.9800
C35 H35A 0.9600
C35 H35B 0.9600
C35 H35C 0.9600
C36 H36A 0.9600
C36 H36B 0.9600
C36 H36C 0.9600
C37 C38 1.525(3)
C37 H37A 0.9700
C37 H37B 0.9700
C38 C39 1.518(3)
C38 H38A 0.9700
C38 H38B 0.9700
C39 C40 1.508(3)
C39 H39A 0.9700
C39 H39B 0.9700
C40 H40A 0.9700
C40 H40B 0.9700
C41 C42A 1.481(4)
C41 H41A 0.9700
C41 H41B 0.9700
C42A C43 1.537(5)
C42A H42A 0.9700
C42A H42B 0.9700
C43 C44 1.508(3)
C43 H43A 0.9700
C43 H43B 0.9700
C44 H44A 0.9700
C44 H44B 0.9700
C45 C46 1.507(4)
C45 H45A 0.9700
C45 H45B 0.9700
C46 C47 1.522(4)
C46 H46A 0.9700
C46 H46B 0.9700
C47 C48 1.508(3)
C47 H47A 0.9700
C47 H47B 0.9700
C48 H48A 0.9700
C48 H48B 0.9700
C49 C50 1.516(3)
C49 H49A 0.9700
C49 H49B 0.9700
C50 C51 1.519(3)
C50 H50A 0.9700
C50 H50B 0.9700
C51 C52 1.512(3)
C51 H51A 0.9700
C51 H51B 0.9700
C52 H52A 0.9700
C52 H52B 0.9700
C53 C54 1.498(4)
C53 H53A 0.9700
C53 H53B 0.9700
C54 C55 1.502(5)
C54 H54A 0.9700
C54 H54B 0.9700
C55 C56 1.492(4)
C55 H55A 0.9700
C55 H55B 0.9700
C56 H56A 0.9700
C56 H56B 0.9700
C57 C58 1.522(4)
C57 H57A 0.9700
C57 H57B 0.9700
C58 C59 1.512(5)
C58 H58A 0.9700
C58 H58B 0.9700
C59 C60 1.507(4)
C59 H59A 0.9700
C59 H59B 0.9700
C60 H60A 0.9700
C60 H60B 0.9700
C61 C62 1.378(5)
C61 H61A 0.9700
C61 H61B 0.9700
C62 C63 1.718(8)
C62 H62A 0.9700
C62 H62B 0.9700
C63 C64 1.387(7)
C63 H63A 0.9700
C63 H63B 0.9700
C64 H64A 0.9700
C64 H64B 0.9700

loop_
_geom_torsion_atom_site_label_1
_geom_torsion_atom_site_label_2
_geom_torsion_atom_site_label_3
_geom_torsion_atom_site_label_4
_geom_torsion
O2 Na1 O1 C40 16.56(19)
O4 Na1 O1 C40 -168.21(18)
O6 Na1 O1 C40 -2.7(9)
O3 Na1 O1 C40 103.08(19)
O5 Na1 O1 C40 -76.78(19)
O2 Na1 O1 C37 -155.80(16)
O4 Na1 O1 C37 19.44(16)
O6 Na1 O1 C37 -175.0(8)
O3 Na1 O1 C37 -69.27(16)
O5 Na1 O1 C37 110.87(16)
O4 Na1 O2 C44 7.0(8)
O1 Na1 O2 C44 124.29(16)
O6 Na1 O2 C44 -57.42(16)
O3 Na1 O2 C44 38.02(16)
O5 Na1 O2 C44 -147.46(16)
O4 Na1 O2 C41 160.7(7)
O1 Na1 O2 C41 -82.09(17)
O6 Na1 O2 C41 96.19(18)
O3 Na1 O2 C41 -168.37(17)
O5 Na1 O2 C41 6.15(18)
O2 Na1 O3 C48 64.03(15)
O4 Na1 O3 C48 -118.73(15)
O1 Na1 O3 C48 -25.93(15)
O6 Na1 O3 C48 149.07(15)
O5 Na1 O3 C48 -24.4(8)
O2 Na1 O3 C45 -95.10(19)
O4 Na1 O3 C45 82.14(19)
O1 Na1 O3 C45 174.94(19)
O6 Na1 O3 C45 -10.06(19)
O5 Na1 O3 C45 176.4(6)
O2 Na1 O4 C49 -178(55)
O1 Na1 O4 C49 65.00(16)
O6 Na1 O4 C49 -113.71(16)
O3 Na1 O4 C49 151.20(16)
O5 Na1 O4 C49 -23.34(16)
O2 Na1 O4 C52 15.0(8)
O1 Na1 O4 C52 -102.16(18)
O6 Na1 O4 C52 79.14(18)
O3 Na1 O4 C52 -15.95(18)
O5 Na1 O4 C52 169.51(17)
O2 Na1 O5 C53 -77.5(2)
O4 Na1 O5 C53 104.84(19)
O1 Na1 O5 C53 12.16(19)
O6 Na1 O5 C53 -162.86(19)
O3 Na1 O5 C53 10.7(8)
O2 Na1 O5 C56 121.6(2)
O4 Na1 O5 C56 -56.1(2)
O1 Na1 O5 C56 -148.8(2)
O6 Na1 O5 C56 36.2(2)
O3 Na1 O5 C56 -150.2(7)
O2 Na1 O6 C57 154.2(2)
O4 Na1 O6 C57 -21.0(2)
O1 Na1 O6 C57 173.5(8)
O3 Na1 O6 C57 68.1(2)
O5 Na1 O6 C57 -112.5(2)
O2 Na1 O6 C60 -42.7(2)
O4 Na1 O6 C60 142.1(2)
O1 Na1 O6 C60 -23.4(9)
O3 Na1 O6 C60 -128.8(2)
O5 Na1 O6 C60 50.6(2)
N3 Al1 N1 C1 127.77(14)
N4 Al1 N1 C1 -121.45(15)
N2 Al1 N1 C1 -3.18(15)
N3 Al1 N1 C7 -44.4(2)
N4 Al1 N1 C7 66.4(2)
N2 Al1 N1 C7 -175.36(19)
N3 Al1 N2 C6 54.4(2)
N1 Al1 N2 C6 178.60(19)
N4 Al1 N2 C6 -50.9(2)
N3 Al1 N2 C2 -121.14(14)
N1 Al1 N2 C2 3.01(15)
N4 Al1 N2 C2 133.47(14)
N1 Al1 N3 C19 130.70(13)
N4 Al1 N3 C19 -1.48(13)
N2 Al1 N3 C19 -119.29(14)
N1 Al1 N3 C25 -42.6(2)
N4 Al1 N3 C25 -174.78(18)
N2 Al1 N3 C25 67.4(2)
N3 Al1 N4 C24 177.51(19)
N1 Al1 N4 C24 52.9(2)
N2 Al1 N4 C24 -53.3(2)
N3 Al1 N4 C20 1.99(13)
N1 Al1 N4 C20 -122.58(13)
N2 Al1 N4 C20 131.18(13)
C7 N1 C1 C2 176.2(2)
Al1 N1 C1 C2 2.8(3)
N1 C1 C2 N2 -0.4(3)
N1 C1 C2 C3 -179.9(2)
C6 N2 C2 C1 -178.41(19)
Al1 N2 C2 C1 -2.2(2)
C6 N2 C2 C3 1.1(3)
Al1 N2 C2 C3 177.35(18)
C1 C2 C3 C4 178.4(3)
N2 C2 C3 C4 -1.0(4)
C2 C3 C4 C5 0.3(4)
C3 C4 C5 C6 0.3(4)
C4 C5 C6 N2 -0.2(3)
C2 N2 C6 C5 -0.5(3)
Al1 N2 C6 C5 -175.87(17)
C1 N1 C7 C8 -55.1(3)
Al1 N1 C7 C8 116.6(2)
C1 N1 C7 C12 125.3(2)
Al1 N1 C7 C12 -63.0(3)
N1 C7 C8 C9 178.49(18)
C12 C7 C8 C9 -1.8(3)
N1 C7 C8 C13 -5.3(3)
C12 C7 C8 C13 174.34(19)
C7 C8 C9 C10 1.8(3)
C13 C8 C9 C10 -174.59(19)
C8 C9 C10 C11 0.0(3)
C9 C10 C11 C12 -1.8(3)
C10 C11 C12 C7 1.7(3)
C10 C11 C12 C16 -179.17(19)
C8 C7 C12 C11 0.1(3)
N1 C7 C12 C11 179.80(18)
C8 C7 C12 C16 -178.94(18)
N1 C7 C12 C16 0.8(3)
C9 C8 C13 C14 61.3(3)
C7 C8 C13 C14 -114.9(2)
C9 C8 C13 C15 -62.2(3)
C7 C8 C13 C15 121.6(2)
C11 C12 C16 C17 -68.9(2)
C7 C12 C16 C17 110.2(2)
C11 C12 C16 C18 55.8(3)
C7 C12 C16 C18 -125.1(2)
C25 N3 C19 C20 174.98(17)
Al1 N3 C19 C20 0.6(2)
N3 C19 C20 C21 -177.74(18)
N3 C19 C20 N4 1.0(3)
C24 N4 C20 C19 -178.38(17)
Al1 N4 C20 C19 -2.1(2)
C24 N4 C20 C21 0.5(3)
Al1 N4 C20 C21 176.73(14)
C19 C20 C21 C22 177.5(2)
N4 C20 C21 C22 -1.2(3)
C20 C21 C22 C23 1.1(3)
C21 C22 C23 C24 -0.2(3)
C22 C23 C24 N4 -0.6(3)
C20 N4 C24 C23 0.4(3)
Al1 N4 C24 C23 -174.86(17)
C19 N3 C25 C30 121.6(2)
Al1 N3 C25 C30 -65.5(2)
C19 N3 C25 C26 -58.2(2)
Al1 N3 C25 C26 114.8(2)
C30 C25 C26 C27 -0.6(3)
N3 C25 C26 C27 179.15(18)
C30 C25 C26 C31 176.72(18)
N3 C25 C26 C31 -3.6(3)
C25 C26 C27 C28 2.2(3)
C31 C26 C27 C28 -175.2(2)
C26 C27 C28 C29 -1.6(3)
C27 C28 C29 C30 -0.6(3)
C28 C29 C30 C25 2.2(3)
C28 C29 C30 C34 -177.0(2)
C26 C25 C30 C29 -1.5(3)
N3 C25 C30 C29 178.73(18)
C26 C25 C30 C34 177.58(18)
N3 C25 C30 C34 -2.2(3)
C27 C26 C31 C32 -56.1(3)
C25 C26 C31 C32 126.6(2)
C27 C26 C31 C33 67.1(2)
C25 C26 C31 C33 -110.2(2)
C29 C30 C34 C36 -66.2(2)
C25 C30 C34 C36 114.7(2)
C29 C30 C34 C35 58.4(3)
C25 C30 C34 C35 -120.8(2)
C40 O1 C37 C38 -20.3(2)
Na1 O1 C37 C38 153.63(15)
O1 C37 C38 C39 -0.9(3)
C37 C38 C39 C40 20.2(3)
C37 O1 C40 C39 33.7(2)
Na1 O1 C40 C39 -139.55(16)
C38 C39 C40 O1 -33.1(3)
C44 O2 C41 C42A -8.0(4)
Na1 O2 C41 C42A -163.9(3)
O2 C41 C42A C43 24.7(4)
C41 C42A C43 C44 -31.2(4)
C41 O2 C44 C43 -12.8(3)
Na1 O2 C44 C43 145.01(16)
C42A C43 C44 O2 27.3(3)
C48 O3 C45 C46 15.9(2)
Na1 O3 C45 C46 176.43(14)
O3 C45 C46 C47 -34.6(2)
C45 C46 C47 C48 39.3(2)
C45 O3 C48 C47 9.9(2)
Na1 O3 C48 C47 -153.71(15)
C46 C47 C48 O3 -31.1(2)
C52 O4 C49 C50 14.4(2)
Na1 O4 C49 C50 -154.66(14)
O4 C49 C50 C51 -32.3(2)
C49 C50 C51 C52 37.1(2)
C49 O4 C52 C51 9.6(2)
Na1 O4 C52 C51 178.21(14)
C50 C51 C52 O4 -29.4(2)
C56 O5 C53 C54 -22.8(3)
Na1 O5 C53 C54 172.48(16)
O5 C53 C54 C55 -0.8(3)
C53 C54 C55 C56 22.8(3)
C53 O5 C56 C55 37.9(3)
Na1 O5 C56 C55 -158.40(18)
C54 C55 C56 O5 -37.4(3)
C60 O6 C57 C58 0.9(3)
Na1 O6 C57 C58 165.99(17)
O6 C57 C58 C59 -23.8(3)
C57 C58 C59 C60 36.1(3)
C57 O6 C60 C59 22.7(3)
Na1 O6 C60 C59 -143.1(2)
C58 C59 C60 O6 -36.6(3)
C64 O7 C61 C62 -29.0(5)
O7 C61 C62 C63 12.3(5)
C61 C62 C63 C64 10.2(5)
C62 C63 C64 O7 -27.9(4)
C61 O7 C64 C63 35.5(4)
